data_1540639
loop_
_publ_author_name
'Sroor, Farid'
'Hrib, Cristian'
'Edelmann, Frank'

_publ_section_title
;
 New Lanthanide Alkynylamidinates and Diiminophosphinates
;
_journal_issue 4
_journal_name_full Inorganics
_journal_page_first 429
_journal_paper_doi 10.3390/inorganics3040429
_journal_volume 3
_journal_year 2015
_chemical_formula_sum 'C50 H70 Li2 N4 O2'
_chemical_formula_weight 772.98
_chemical_name_systematic
; 
 ? 
;
_space_group_IT_number 2
_symmetry_cell_setting triclinic
_symmetry_space_group_name_Hall '-P 1'
_symmetry_space_group_name_H-M 'P -1'
_atom_sites_solution_hydrogens geom
_atom_sites_solution_primary direct
_atom_sites_solution_secondary difmap
_audit_creation_method SHELXL-97
_cell_angle_alpha 104.144(3)
_cell_angle_beta 90.248(3)
_cell_angle_gamma 104.209(2)
_cell_formula_units_Z 1
_cell_length_a 9.8768(3)
_cell_length_b 10.2082(3)
_cell_length_c 11.6883(4)
_cell_measurement_reflns_used 29727
_cell_measurement_temperature 100(2)
_cell_measurement_theta_max 76.8730
_cell_measurement_theta_min 3.8970
_cell_volume 1105.18(6)
_computing_cell_refinement
; 
CrysAlisPro, Agilent Technologies, 
Version 1.171.36.28 (release 01-02-2013 CrysAlis171 .NET) 
(compiled Feb  1 2013,16:14:44) 
;
_computing_data_collection
; 
CrysAlisPro, Agilent Technologies, 
Version 1.171.36.28 (release 01-02-2013 CrysAlis171 .NET) 
(compiled Feb  1 2013,16:14:44) 
;
_computing_data_reduction
; 
CrysAlisPro, Agilent Technologies, 
Version 1.171.36.28 (release 01-02-2013 CrysAlis171 .NET) 
(compiled Feb  1 2013,16:14:44) 
;
_computing_molecular_graphics 'Bruker XP'
_computing_publication_material SHELXL-97
_computing_structure_refinement 'SHELXL-97 (Sheldrick, 1997)'
_computing_structure_solution 'SHELXS-97 (Sheldrick, 1990)'
_diffrn_ambient_temperature 100(2)
_diffrn_detector_area_resol_mean 10.3543
_diffrn_measured_fraction_theta_full 0.992
_diffrn_measured_fraction_theta_max 0.992
_diffrn_measurement_device_type 'Xcalibur, Atlas, Nova'
_diffrn_measurement_method '\w scans'
_diffrn_radiation_monochromator graphite
_diffrn_radiation_source 'fine-focus sealed tube'
_diffrn_radiation_type CuK\a
_diffrn_radiation_wavelength 1.54184
_diffrn_reflns_av_R_equivalents 0.0274
_diffrn_reflns_av_sigmaI/netI 0.0109
_diffrn_reflns_limit_h_max 12
_diffrn_reflns_limit_h_min -12
_diffrn_reflns_limit_k_max 12
_diffrn_reflns_limit_k_min -12
_diffrn_reflns_limit_l_max 12
_diffrn_reflns_limit_l_min -14
_diffrn_reflns_number 40575
_diffrn_reflns_theta_full 76.97
_diffrn_reflns_theta_max 76.97
_diffrn_reflns_theta_min 3.91
_exptl_absorpt_coefficient_mu 0.530
_exptl_absorpt_correction_T_max 0.9490
_exptl_absorpt_correction_T_min 0.9392
_exptl_absorpt_correction_type multi-scan
_exptl_absorpt_process_details
; 
CrysAlisPro, Agilent Technologies, 
Version 1.171.36.28 (release 01-02-2013 CrysAlis171 .NET) 
(compiled Feb  1 2013,16:14:44) 
;
_exptl_crystal_colour
; 
CrysAlisPro, Agilent Technologies, 
Version 1.171.36.28 (release 01-02-2013 CrysAlis171 .NET) 
(compiled Feb  1 2013,16:14:44) 
;
_exptl_crystal_density_diffrn 1.161
_exptl_crystal_density_method 'not measured'
_exptl_crystal_description
; 
CrysAlisPro, Agilent Technologies, 
Version 1.171.36.28 (release 01-02-2013 CrysAlis171 .NET) 
(compiled Feb  1 2013,16:14:44) 
;
_exptl_crystal_F_000 420
_exptl_crystal_size_max 0.12
_exptl_crystal_size_mid 0.10
_exptl_crystal_size_min 0.10
_refine_diff_density_max 0.199
_refine_diff_density_min -0.243
_refine_diff_density_rms 0.043
_refine_ls_extinction_method none
_refine_ls_goodness_of_fit_ref 1.027
_refine_ls_hydrogen_treatment mixed
_refine_ls_matrix_type full
_refine_ls_number_parameters 262
_refine_ls_number_reflns 4628
_refine_ls_number_restraints 0
_refine_ls_restrained_S_all 1.027
_refine_ls_R_factor_all 0.0403
_refine_ls_R_factor_gt 0.0392
_refine_ls_shift/su_max 0.001
_refine_ls_shift/su_mean 0.000
_refine_ls_structure_factor_coef Fsqd
_refine_ls_weighting_details 'calc w=1/[\s^2^(Fo^2^)+(0.0450P)^2^+0.4073P] where P=(Fo^2^+2Fc^2^)/3'
_refine_ls_weighting_scheme calc
_refine_ls_wR_factor_gt 0.0964
_refine_ls_wR_factor_ref 0.0974
_reflns_number_gt 4442
_reflns_number_total 4628
_reflns_threshold_expression >2sigma(I)
_cod_data_source_file magd78.cif
_cod_data_source_block magd78
_cod_database_code 1540639

loop_
_symmetry_equiv_pos_as_xyz
'x, y, z'
'-x, -y, -z'

loop_
_atom_site_label
_atom_site_type_symbol
_atom_site_fract_x
_atom_site_fract_y
_atom_site_fract_z
_atom_site_U_iso_or_equiv
_atom_site_adp_type
_atom_site_occupancy
_atom_site_symmetry_multiplicity
_atom_site_calc_flag
_atom_site_refinement_flags
O O 0.06968(9) 0.27453(9) 1.09079(8) 0.0327(2) Uani 1 1 d .
N1 N 0.25156(9) 0.58320(9) 1.01094(7) 0.02038(18) Uani 1 1 d .
N2 N 0.07581(8) 0.46646(8) 0.86677(7) 0.01848(18) Uani 1 1 d .
C1 C 0.20890(10) 0.53952(10) 0.89770(8) 0.01725(19) Uani 1 1 d .
C2 C 0.30430(10) 0.57459(10) 0.80750(8) 0.0184(2) Uani 1 1 d .
C3 C 0.38565(10) 0.61255(10) 0.73885(9) 0.0191(2) Uani 1 1 d .
C4 C 0.48575(10) 0.66055(10) 0.65975(8) 0.0189(2) Uani 1 1 d .
C5 C 0.59371(11) 0.59552(11) 0.62594(9) 0.0239(2) Uani 1 1 d .
H5 H 0.6009 0.5179 0.6547 0.029 Uiso 1 1 calc R
C6 C 0.69041(11) 0.64446(12) 0.55028(10) 0.0279(2) Uani 1 1 d .
H6 H 0.7632 0.5996 0.5269 0.033 Uiso 1 1 calc R
C7 C 0.68130(11) 0.75808(12) 0.50883(9) 0.0291(2) Uani 1 1 d .
H7 H 0.7484 0.7918 0.4579 0.035 Uiso 1 1 calc R
C8 C 0.57426(12) 0.82282(12) 0.54154(10) 0.0293(2) Uani 1 1 d .
H8 H 0.5679 0.9006 0.5127 0.035 Uiso 1 1 calc R
C9 C 0.47644(11) 0.77426(11) 0.61628(9) 0.0235(2) Uani 1 1 d .
H9 H 0.4029 0.8185 0.6380 0.028 Uiso 1 1 calc R
C10 C 0.39053(10) 0.67577(10) 1.04741(8) 0.0193(2) Uani 1 1 d .
H10 H 0.4515 0.6613 0.9798 0.023 Uiso 1 1 calc R
C11 C 0.38697(11) 0.82943(11) 1.08163(9) 0.0227(2) Uani 1 1 d .
H11A H 0.3491 0.8531 1.0129 0.027 Uiso 1 1 calc R
H11B H 0.3237 0.8443 1.1463 0.027 Uiso 1 1 calc R
C12 C 0.53281(11) 0.92609(11) 1.12184(10) 0.0245(2) Uani 1 1 d .
H12A H 0.5260 1.0240 1.1476 0.029 Uiso 1 1 calc R
H12B H 0.5936 0.9187 1.0547 0.029 Uiso 1 1 calc R
C13 C 0.59815(11) 0.88761(11) 1.22397(10) 0.0264(2) Uani 1 1 d .
H13A H 0.6952 0.9464 1.2441 0.032 Uiso 1 1 calc R
H13B H 0.5441 0.9069 1.2945 0.032 Uiso 1 1 calc R
C14 C 0.59990(11) 0.73374(11) 1.19190(9) 0.0246(2) Uani 1 1 d .
H14A H 0.6636 0.7169 1.1278 0.030 Uiso 1 1 calc R
H14B H 0.6360 0.7105 1.2616 0.030 Uiso 1 1 calc R
C15 C 0.45345(11) 0.63952(11) 1.15153(9) 0.0220(2) Uani 1 1 d .
H15A H 0.3921 0.6499 1.2182 0.026 Uiso 1 1 calc R
H15B H 0.4583 0.5409 1.1280 0.026 Uiso 1 1 calc R
C16 C 0.03923(10) 0.38217(10) 0.74487(9) 0.0193(2) Uani 1 1 d .
H16 H 0.1260 0.3904 0.7005 0.023 Uiso 1 1 calc R
C17 C -0.06805(13) 0.43068(11) 0.68195(10) 0.0278(2) Uani 1 1 d .
H17A H -0.0264 0.5272 0.6759 0.033 Uiso 1 1 calc R
H17B H -0.1505 0.4320 0.7297 0.033 Uiso 1 1 calc R
C18 C -0.11577(14) 0.33574(12) 0.55771(10) 0.0330(3) Uani 1 1 d .
H18A H -0.1878 0.3687 0.5217 0.040 Uiso 1 1 calc R
H18B H -0.0352 0.3410 0.5074 0.040 Uiso 1 1 calc R
C19 C -0.17587(11) 0.18480(11) 0.56221(10) 0.0265(2) Uani 1 1 d .
H19A H -0.2620 0.1779 0.6058 0.032 Uiso 1 1 calc R
H19B H -0.2013 0.1250 0.4808 0.032 Uiso 1 1 calc R
C20 C -0.07008(12) 0.13333(11) 0.62290(10) 0.0279(2) Uani 1 1 d .
H20A H 0.0109 0.1293 0.5738 0.033 Uiso 1 1 calc R
H20B H -0.1137 0.0377 0.6301 0.033 Uiso 1 1 calc R
C21 C -0.01905(11) 0.22918(10) 0.74596(10) 0.0245(2) Uani 1 1 d .
H21A H -0.0979 0.2223 0.7980 0.029 Uiso 1 1 calc R
H21B H 0.0547 0.1965 0.7797 0.029 Uiso 1 1 calc R
C22 C -0.04644(11) 0.19697(11) 1.14007(10) 0.0260(2) Uani 1 1 d .
H22A H -0.1050 0.1193 1.0780 0.031 Uiso 1 1 calc R
H22B H -0.1053 0.2581 1.1795 0.031 Uiso 1 1 calc R
C23 C 0.02083(12) 0.14191(13) 1.22860(11) 0.0305(2) Uani 1 1 d .
H23A H -0.0428 0.0568 1.2428 0.037 Uiso 1 1 calc R
H23B H 0.0478 0.2132 1.3048 0.037 Uiso 1 1 calc R
C24 C 0.14993(12) 0.10919(12) 1.16761(10) 0.0288(2) Uani 1 1 d .
H24A H 0.2297 0.1285 1.2261 0.035 Uiso 1 1 calc R
H24B H 0.1296 0.0103 1.1221 0.035 Uiso 1 1 calc R
C25 C 0.18112(13) 0.20700(13) 1.08555(11) 0.0326(3) Uani 1 1 d .
H25A H 0.2716 0.2771 1.1115 0.039 Uiso 1 1 calc R
H25B H 0.1867 0.1533 1.0036 0.039 Uiso 1 1 calc R
Li Li 0.07876(19) 0.45072(19) 1.05004(16) 0.0244(4) Uani 1 1 d .

loop_
_atom_site_aniso_label
_atom_site_aniso_U_11
_atom_site_aniso_U_22
_atom_site_aniso_U_33
_atom_site_aniso_U_23
_atom_site_aniso_U_13
_atom_site_aniso_U_12
O 0.0376(5) 0.0340(4) 0.0389(5) 0.0210(4) 0.0174(4) 0.0198(4)
N1 0.0182(4) 0.0233(4) 0.0183(4) 0.0047(3) 0.0028(3) 0.0034(3)
N2 0.0179(4) 0.0185(4) 0.0174(4) 0.0030(3) 0.0038(3) 0.0032(3)
C1 0.0181(4) 0.0159(4) 0.0192(5) 0.0053(4) 0.0053(4) 0.0061(3)
C2 0.0181(4) 0.0178(4) 0.0186(5) 0.0033(4) 0.0013(4) 0.0044(4)
C3 0.0184(4) 0.0189(4) 0.0185(5) 0.0032(4) 0.0013(4) 0.0034(4)
C4 0.0172(4) 0.0206(5) 0.0151(4) 0.0024(4) 0.0013(3) 0.0000(4)
C5 0.0222(5) 0.0239(5) 0.0243(5) 0.0050(4) 0.0043(4) 0.0043(4)
C6 0.0201(5) 0.0331(6) 0.0246(5) 0.0006(4) 0.0062(4) 0.0026(4)
C7 0.0235(5) 0.0372(6) 0.0190(5) 0.0058(4) 0.0047(4) -0.0053(4)
C8 0.0310(6) 0.0309(6) 0.0251(5) 0.0134(4) 0.0022(4) 0.0001(4)
C9 0.0228(5) 0.0256(5) 0.0217(5) 0.0071(4) 0.0021(4) 0.0045(4)
C10 0.0170(4) 0.0226(5) 0.0177(5) 0.0044(4) 0.0030(4) 0.0043(4)
C11 0.0207(5) 0.0233(5) 0.0252(5) 0.0078(4) 0.0016(4) 0.0060(4)
C12 0.0238(5) 0.0214(5) 0.0269(5) 0.0067(4) 0.0014(4) 0.0029(4)
C13 0.0248(5) 0.0258(5) 0.0250(5) 0.0042(4) -0.0022(4) 0.0021(4)
C14 0.0229(5) 0.0283(5) 0.0228(5) 0.0063(4) -0.0015(4) 0.0070(4)
C15 0.0234(5) 0.0217(5) 0.0212(5) 0.0058(4) 0.0010(4) 0.0058(4)
C16 0.0179(4) 0.0190(5) 0.0184(5) 0.0022(4) 0.0046(4) 0.0023(4)
C17 0.0383(6) 0.0199(5) 0.0236(5) 0.0034(4) -0.0044(4) 0.0069(4)
C18 0.0462(7) 0.0258(6) 0.0236(6) 0.0046(4) -0.0074(5) 0.0049(5)
C19 0.0250(5) 0.0248(5) 0.0249(5) 0.0012(4) -0.0024(4) 0.0024(4)
C20 0.0274(5) 0.0195(5) 0.0324(6) -0.0001(4) -0.0026(4) 0.0043(4)
C21 0.0257(5) 0.0188(5) 0.0277(5) 0.0048(4) -0.0027(4) 0.0044(4)
C22 0.0256(5) 0.0219(5) 0.0295(6) 0.0060(4) 0.0000(4) 0.0049(4)
C23 0.0282(6) 0.0328(6) 0.0349(6) 0.0157(5) 0.0052(5) 0.0086(5)
C24 0.0329(6) 0.0278(5) 0.0295(6) 0.0085(4) 0.0036(4) 0.0132(5)
C25 0.0311(6) 0.0328(6) 0.0403(7) 0.0148(5) 0.0116(5) 0.0146(5)
Li 0.0253(9) 0.0259(9) 0.0248(9) 0.0092(7) 0.0072(7) 0.0091(7)

loop_
_atom_type_symbol
_atom_type_description
_atom_type_scat_dispersion_real
_atom_type_scat_dispersion_imag
_atom_type_scat_source
C C 0.0181 0.0091 'International Tables Vol C Tables 4.2.6.8 and 6.1.1.4'
H H 0.0000 0.0000 'International Tables Vol C Tables 4.2.6.8 and 6.1.1.4'
N N 0.0311 0.0180 'International Tables Vol C Tables 4.2.6.8 and 6.1.1.4'
Li Li 0.0008 0.0003 'International Tables Vol C Tables 4.2.6.8 and 6.1.1.4'
O O 0.0492 0.0322 'International Tables Vol C Tables 4.2.6.8 and 6.1.1.4'

loop_
_geom_angle_atom_site_label_1
_geom_angle_atom_site_label_2
_geom_angle_atom_site_label_3
_geom_angle
_geom_angle_site_symmetry_1
_geom_angle_site_symmetry_3
C25 O C22 108.48(8) . .
C25 O Li 125.85(9) . .
C22 O Li 125.50(8) . .
C1 N1 C10 119.80(8) . .
C1 N1 Li 90.13(8) . .
C10 N1 Li 149.12(8) . .
C1 N2 C16 118.73(8) . .
C1 N2 Li 117.48(8) . 2_567
C16 N2 Li 115.92(8) . 2_567
C1 N2 Li 83.13(7) . .
C16 N2 Li 142.29(8) . .
Li N2 Li 71.27(8) 2_567 .
N1 C1 N2 118.89(8) . .
N1 C1 C2 120.49(9) . .
N2 C1 C2 120.58(9) . .
N1 C1 Li 56.89(7) . .
N2 C1 Li 63.58(7) . .
C2 C1 Li 168.85(8) . .
C3 C2 C1 175.39(10) . .
C2 C3 C4 178.27(11) . .
C9 C4 C5 119.23(9) . .
C9 C4 C3 119.93(9) . .
C5 C4 C3 120.84(9) . .
C6 C5 C4 119.97(10) . .
C7 C6 C5 120.38(10) . .
C6 C7 C8 120.02(10) . .
C7 C8 C9 120.15(10) . .
C8 C9 C4 120.25(10) . .
N1 C10 C15 109.76(8) . .
N1 C10 C11 111.76(8) . .
C15 C10 C11 109.74(8) . .
C12 C11 C10 111.56(8) . .
C11 C12 C13 110.87(9) . .
C14 C13 C12 111.43(9) . .
C15 C14 C13 111.06(9) . .
C14 C15 C10 111.38(8) . .
N2 C16 C17 111.89(8) . .
N2 C16 C21 108.99(8) . .
C17 C16 C21 109.82(8) . .
C16 C17 C18 112.20(9) . .
C19 C18 C17 111.06(9) . .
C20 C19 C18 110.73(9) . .
C19 C20 C21 111.50(9) . .
C16 C21 C20 113.11(9) . .
O C22 C23 104.21(9) . .
C22 C23 C24 102.73(9) . .
C25 C24 C23 103.79(9) . .
O C25 C24 107.33(9) . .
O Li N1 126.92(10) . .
O Li N2 108.03(9) . 2_567
N1 Li N2 118.44(9) . 2_567
O Li N2 122.23(9) . .
N1 Li N2 65.67(6) . .
N2 Li N2 108.73(8) 2_567 .
O Li C1 127.75(9) . .
N1 Li C1 32.98(4) . .
N2 Li C1 123.01(9) 2_567 .
N2 Li C1 33.29(4) . .
O Li Li 136.76(13) . 2_567
N1 Li Li 91.83(10) . 2_567
N2 Li Li 56.80(7) 2_567 2_567
N2 Li Li 51.93(7) . 2_567
C1 Li Li 73.40(8) . 2_567

loop_
_geom_bond_atom_site_label_1
_geom_bond_atom_site_label_2
_geom_bond_distance
_geom_bond_site_symmetry_2
O C25 1.4294(13) .
O C22 1.4341(13) .
O Li 1.9518(19) .
N1 C1 1.3201(13) .
N1 C10 1.4560(12) .
N1 Li 2.031(2) .
N2 C1 1.3407(12) .
N2 C16 1.4646(12) .
N2 Li 2.0580(19) 2_567
N2 Li 2.188(2) .
C1 C2 1.4681(13) .
C1 Li 2.425(2) .
C2 C3 1.2018(14) .
C3 C4 1.4366(13) .
C4 C9 1.3979(14) .
C4 C5 1.3989(14) .
C5 C6 1.3903(15) .
C6 C7 1.3833(17) .
C7 C8 1.3869(17) .
C8 C9 1.3879(14) .
C10 C15 1.5267(14) .
C10 C11 1.5305(14) .
C11 C12 1.5294(14) .
C12 C13 1.5307(15) .
C13 C14 1.5276(15) .
C14 C15 1.5262(14) .
C16 C17 1.5289(14) .
C16 C21 1.5294(13) .
C17 C18 1.5337(15) .
C18 C19 1.5232(15) .
C19 C20 1.5219(15) .
C20 C21 1.5310(15) .
C22 C23 1.5132(15) .
C23 C24 1.5317(16) .
C24 C25 1.5269(16) .
Li N2 2.0580(19) 2_567
Li Li 2.476(4) 2_567

loop_
_geom_torsion_atom_site_label_1
_geom_torsion_atom_site_label_2
_geom_torsion_atom_site_label_3
_geom_torsion_atom_site_label_4
_geom_torsion
_geom_torsion_site_symmetry_1
_geom_torsion_site_symmetry_4
C10 N1 C1 N2 -173.11(8) . .
Li N1 C1 N2 14.87(10) . .
C10 N1 C1 C2 4.79(13) . .
Li N1 C1 C2 -167.23(9) . .
C10 N1 C1 Li 172.02(11) . .
C16 N2 C1 N1 -161.31(9) . .
Li N2 C1 N1 50.81(12) 2_567 .
Li N2 C1 N1 -13.89(9) . .
C16 N2 C1 C2 20.80(13) . .
Li N2 C1 C2 -127.08(9) 2_567 .
Li N2 C1 C2 168.22(9) . .
C16 N2 C1 Li -147.42(10) . .
Li N2 C1 Li 64.70(10) 2_567 .
N1 C1 C2 C3 -41.1(13) . .
N2 C1 C2 C3 136.7(12) . .
Li C1 C2 C3 -114.3(12) . .
C1 C2 C3 C4 34(4) . .
C2 C3 C4 C9 -94(4) . .
C2 C3 C4 C5 86(4) . .
C9 C4 C5 C6 0.22(15) . .
C3 C4 C5 C6 -179.33(9) . .
C4 C5 C6 C7 0.54(16) . .
C5 C6 C7 C8 -0.79(16) . .
C6 C7 C8 C9 0.29(17) . .
C7 C8 C9 C4 0.47(16) . .
C5 C4 C9 C8 -0.72(15) . .
C3 C4 C9 C8 178.83(9) . .
C1 N1 C10 C15 -143.35(9) . .
Li N1 C10 C15 20.96(19) . .
C1 N1 C10 C11 94.65(10) . .
Li N1 C10 C11 -101.04(16) . .
N1 C10 C11 C12 179.04(8) . .
C15 C10 C11 C12 57.03(11) . .
C10 C11 C12 C13 -55.94(12) . .
C11 C12 C13 C14 54.46(12) . .
C12 C13 C14 C15 -54.84(12) . .
C13 C14 C15 C10 56.57(11) . .
N1 C10 C15 C14 179.59(8) . .
C11 C10 C15 C14 -57.21(11) . .
C1 N2 C16 C17 -118.34(10) . .
Li N2 C16 C17 30.03(11) 2_567 .
Li N2 C16 C17 122.60(12) . .
C1 N2 C16 C21 120.01(9) . .
Li N2 C16 C21 -91.63(10) 2_567 .
Li N2 C16 C21 0.94(16) . .
N2 C16 C17 C18 -175.39(9) . .
C21 C16 C17 C18 -54.22(12) . .
C16 C17 C18 C19 56.78(13) . .
C17 C18 C19 C20 -56.21(13) . .
C18 C19 C20 C21 54.86(13) . .
N2 C16 C21 C20 176.02(8) . .
C17 C16 C21 C20 53.12(12) . .
C19 C20 C21 C16 -54.27(12) . .
C25 O C22 C23 33.97(12) . .
Li O C22 C23 -141.47(10) . .
O C22 C23 C24 -36.44(11) . .
C22 C23 C24 C25 25.62(12) . .
C22 O C25 C24 -17.21(13) . .
Li O C25 C24 158.21(10) . .
C23 C24 C25 O -6.26(13) . .
C25 O Li N1 -7.59(18) . .
C22 O Li N1 167.07(10) . .
C25 O Li N2 -158.18(10) . 2_567
C22 O Li N2 16.48(15) . 2_567
C25 O Li N2 74.63(15) . .
C22 O Li N2 -110.71(12) . .
C25 O Li C1 34.24(17) . .
C22 O Li C1 -151.11(10) . .
C25 O Li Li 141.45(17) . 2_567
C22 O Li Li -43.9(2) . 2_567
C1 N1 Li O 104.40(12) . .
C10 N1 Li O -62.0(2) . .
C1 N1 Li N2 -107.67(10) . 2_567
C10 N1 Li N2 85.91(18) . 2_567
C1 N1 Li N2 -8.69(6) . .
C10 N1 Li N2 -175.12(15) . .
C10 N1 Li C1 -166.42(18) . .
C1 N1 Li Li -54.94(10) . 2_567
C10 N1 Li Li 138.63(14) . 2_567
C1 N2 Li O -111.01(11) . .
C16 N2 Li O 18.46(19) . .
Li N2 Li O 126.88(15) 2_567 .
C1 N2 Li N1 8.62(6) . .
C16 N2 Li N1 138.08(12) . .
Li N2 Li N1 -113.49(10) 2_567 .
C1 N2 Li N2 122.11(9) . 2_567
C16 N2 Li N2 -108.42(13) . 2_567
Li N2 Li N2 0.0 2_567 2_567
C16 N2 Li C1 129.46(14) . .
Li N2 Li C1 -122.11(9) 2_567 .
C1 N2 Li Li 122.11(9) . 2_567
C16 N2 Li Li -108.42(13) . 2_567
N1 C1 Li O -101.69(13) . .
N2 C1 Li O 92.84(12) . .
C2 C1 Li O -21.8(5) . .
N2 C1 Li N1 -165.47(10) . .
C2 C1 Li N1 79.9(4) . .
N1 C1 Li N2 92.42(12) . 2_567
N2 C1 Li N2 -73.05(11) . 2_567
C2 C1 Li N2 172.3(4) . 2_567
N1 C1 Li N2 165.47(10) . .
C2 C1 Li N2 -114.7(4) . .
N1 C1 Li Li 121.38(11) . 2_567
N2 C1 Li Li -44.09(8) . 2_567
C2 C1 Li Li -158.8(4) . 2_567
